data_7103748
loop_
_publ_author_name
'Darren W. Johnson'
'Fraser Hof'
'Liam C. Palmer'
'Tomas Martin'
'Ulrike Obst'
'Rebek Junior,J.'

_publ_section_title
;
Glycoluril Ribbons Tethered by Complementary Hydrogen Bonds
;
_journal_name_full 'Chemical communications (Cambridge, England)'
_journal_paper_doi 10.1039/b303508e
_journal_year 2003
_chemical_formula_sum 'C28 H28 Cl2 N6 O4 S'
_chemical_formula_weight 615.52
_space_group_IT_number 14
_symmetry_cell_setting monoclinic
_symmetry_space_group_name_Hall '-P 2ybc'
_symmetry_space_group_name_H-M 'P 1 21/c 1'
_atom_sites_solution_hydrogens geom
_atom_sites_solution_primary direct
_atom_sites_solution_secondary difmap
_audit_creation_method SHELXL-97
_cell_angle_alpha 90.00
_cell_angle_beta 96.48(3)
_cell_angle_gamma 90.00
_cell_formula_units_Z 4
_cell_length_a 10.875(6)
_cell_length_b 11.278(7)
_cell_length_c 22.289(12)
_cell_measurement_reflns_used 1456
_cell_measurement_temperature 158(2)
_cell_measurement_theta_max 42.53
_cell_measurement_theta_min 4.40
_cell_volume 2716(3)
_computing_cell_refinement
;
SMART (Siemens, 1995), SAINT (Siemens, 1995)
;
_computing_data_collection 'SMART (Siemens, 1995)'
_computing_data_reduction
;
SAINT (Siemens, 1995), XPREP (Siemens, 1995)
;
_computing_structure_refinement 'SHELXL-97 (Sheldrick, 1997)'
_computing_structure_solution 'SIR92 (Altomare, 1993)'
_diffrn_ambient_temperature 158(2)
_diffrn_measured_fraction_theta_full 0.954
_diffrn_measured_fraction_theta_max 0.954
_diffrn_measurement_device_type '3 circle diffractometer'
_diffrn_measurement_method
;
omega scans with profile analysis
;
_diffrn_radiation_detector 'CCD area detector'
_diffrn_radiation_monochromator 'mirror optics'
_diffrn_radiation_source 'X-ray tube'
_diffrn_radiation_type CuK\a
_diffrn_radiation_wavelength 1.54178
_diffrn_reflns_av_R_equivalents 0.0614
_diffrn_reflns_av_sigmaI/netI 0.0532
_diffrn_reflns_limit_h_max 9
_diffrn_reflns_limit_h_min -9
_diffrn_reflns_limit_k_max 9
_diffrn_reflns_limit_k_min -9
_diffrn_reflns_limit_l_max 19
_diffrn_reflns_limit_l_min -19
_diffrn_reflns_number 9468
_diffrn_reflns_theta_full 42.53
_diffrn_reflns_theta_max 42.53
_diffrn_reflns_theta_min 4.40
_exptl_absorpt_coefficient_mu 3.275
_exptl_absorpt_correction_T_max 0.99
_exptl_absorpt_correction_T_min 0.67
_exptl_absorpt_correction_type psi-scan
_exptl_crystal_colour 'pale yellow'
_exptl_crystal_density_diffrn 1.505
_exptl_crystal_density_method 'not measured'
_exptl_crystal_description block
_exptl_crystal_F_000 1280
_exptl_crystal_size_max 0.16
_exptl_crystal_size_mid 0.04
_exptl_crystal_size_min 0.01
_refine_diff_density_max 0.504
_refine_diff_density_min -0.587
_refine_diff_density_rms 0.110
_refine_ls_extinction_method none
_refine_ls_goodness_of_fit_ref 1.128
_refine_ls_hydrogen_treatment mixed
_refine_ls_matrix_type full
_refine_ls_number_parameters 230
_refine_ls_number_reflns 1832
_refine_ls_number_restraints 0
_refine_ls_restrained_S_all 1.128
_refine_ls_R_factor_all 0.0964
_refine_ls_R_factor_gt 0.0781
_refine_ls_shift/su_max 0.000
_refine_ls_shift/su_mean 0.000
_refine_ls_structure_factor_coef Fsqd
_refine_ls_weighting_details 'calc w=1/[\s^2^(Fo^2^)+(0.1481P)^2^+8.2552P] where P=(Fo^2^+2Fc^2^)/3'
_refine_ls_weighting_scheme calc
_refine_ls_wR_factor_gt 0.2127
_refine_ls_wR_factor_ref 0.2394
_reflns_number_gt 1456
_reflns_number_total 1832
_reflns_threshold_expression >2sigma(I)
_cod_data_source_file b303508e.txt
_cod_data_source_block tetsxm
_cod_original_sg_symbol_H-M P2(1)/c
_cod_database_code 7103748

loop_
_symmetry_equiv_pos_as_xyz
'x, y, z'
'-x, y+1/2, -z+1/2'
'-x, -y, -z'
'x, -y-1/2, z-1/2'

loop_
_atom_site_label
_atom_site_type_symbol
_atom_site_fract_x
_atom_site_fract_y
_atom_site_fract_z
_atom_site_U_iso_or_equiv
_atom_site_adp_type
_atom_site_occupancy
_atom_site_symmetry_multiplicity
_atom_site_calc_flag
_atom_site_refinement_flags
_atom_site_disorder_assembly
_atom_site_disorder_group
S1 S -0.1024(2) 0.2730(2) 0.60375(12) 0.0311(10) Uani 1 1 d . . .
O4 O -0.0765(5) 0.2625(5) 0.6674(3) 0.0277(17) Uani 1 1 d . . .
O6 O 0.0725(5) 0.4854(6) 0.3306(2) 0.0327(18) Uani 1 1 d . . .
O7 O 0.0293(5) 0.0033(5) 0.3390(2) 0.0301(18) Uani 1 1 d . . .
O8 O -0.2269(5) 0.2917(6) 0.5817(3) 0.042(2) Uani 1 1 d . . .
N5 N 0.2140(6) 0.3378(7) 0.3467(3) 0.023(2) Uani 1 1 d . . .
N11 N -0.0453(6) 0.1623(6) 0.5700(3) 0.024(2) Uani 1 1 d . . .
H11A H -0.0652 0.0895 0.5754 0.029 Uiso 1 1 calc R . .
N18 N 0.1972(6) 0.1275(6) 0.3502(3) 0.0185(19) Uani 1 1 d . . .
N19 N 0.0716(6) 0.1323(6) 0.2661(3) 0.025(2) Uani 1 1 d . . .
H19A H 0.0149 0.1085 0.2388 0.029 Uiso 1 1 calc R . .
N21 N -0.0164(6) 0.3694(7) 0.5746(3) 0.034(2) Uani 1 1 d . . .
H21A H -0.0145 0.4436 0.5835 0.040 Uiso 1 1 calc R . .
N27 N 0.0940(6) 0.3414(6) 0.2604(3) 0.026(2) Uani 1 1 d . . .
H27A H 0.0466 0.3717 0.2309 0.031 Uiso 1 1 calc R . .
Cl1 Cl -0.3998(2) 0.0857(3) 0.46823(12) 0.0600(11) Uani 1 1 d . . .
Cl2 Cl -0.1478(3) 0.3155(3) 0.39323(14) 0.0807(13) Uani 1 1 d . . .
C9 C 0.3630(8) 0.1885(9) 0.1084(4) 0.036(3) Uiso 1 1 d . . .
C10 C 0.4449(8) 0.3120(9) 0.2979(4) 0.028(3) Uiso 1 1 d . . .
H10A H 0.4112 0.3876 0.2995 0.034 Uiso 1 1 calc R . .
C12 C 0.2525(8) 0.3099(9) 0.1702(4) 0.031(3) Uiso 1 1 d . . .
H12A H 0.2283 0.3857 0.1803 0.037 Uiso 1 1 calc R . .
C13 C 0.5628(8) 0.2964(9) 0.2812(4) 0.034(3) Uiso 1 1 d . . .
H13A H 0.6083 0.3624 0.2720 0.040 Uiso 1 1 calc R . .
C14 C 0.3783(7) 0.2140(8) 0.3121(4) 0.019(2) Uiso 1 1 d . . .
C15 C 0.0392(8) 0.1978(8) 0.5315(4) 0.024(3) Uiso 1 1 d . . .
C16 C 0.2355(8) 0.1066(8) 0.4128(4) 0.026(3) Uiso 1 1 d . . .
H16A H 0.3242 0.1187 0.4203 0.031 Uiso 1 1 calc R . .
H16B H 0.2191 0.0243 0.4218 0.031 Uiso 1 1 calc R . .
C17 C 0.2564(8) 0.3642(8) 0.4084(4) 0.028(3) Uiso 1 1 d . . .
H17A H 0.2530 0.4494 0.4139 0.033 Uiso 1 1 calc R . .
H17B H 0.3424 0.3404 0.4163 0.033 Uiso 1 1 calc R . .
C20 C 0.2157(8) 0.2140(8) 0.2008(4) 0.023(2) Uiso 1 1 d . . .
C22 C 0.1529(8) 0.2296(8) 0.2575(4) 0.024(3) Uiso 1 1 d . . .
C23 C 0.5486(8) 0.0928(8) 0.2944(4) 0.031(3) Uiso 1 1 d . . .
H23A H 0.5845 0.0179 0.2946 0.038 Uiso 1 1 calc R . .
C24 C 0.1732(8) 0.1843(8) 0.4553(4) 0.025(2) Uiso 1 1 d . . .
C25 C 0.6129(8) 0.1874(9) 0.2782(4) 0.033(3) Uiso 1 1 d . . .
C26 C 0.2403(7) 0.2264(8) 0.3193(4) 0.021(2) Uiso 1 1 d . . .
C28 C 0.4305(8) 0.1049(8) 0.3108(4) 0.024(3) Uiso 1 1 d . . .
H28A H 0.3868 0.0383 0.3211 0.029 Uiso 1 1 calc R . .
C29 C 0.1843(8) 0.3052(8) 0.4546(4) 0.027(3) Uiso 1 1 d . . .
C30 C 0.7360(9) 0.1718(10) 0.2546(5) 0.054(3) Uiso 1 1 d . . .
H30A H 0.7574 0.0892 0.2552 0.081 Uiso 1 1 calc R . .
H30B H 0.7981 0.2151 0.2797 0.081 Uiso 1 1 calc R . .
H30C H 0.7311 0.2011 0.2140 0.081 Uiso 1 1 calc R . .
C31 C 0.2501(8) 0.1053(8) 0.1836(4) 0.033(3) Uiso 1 1 d . . .
H31A H 0.2244 0.0385 0.2033 0.040 Uiso 1 1 calc R . .
C32 C 0.3265(9) 0.2939(10) 0.1238(4) 0.044(3) Uiso 1 1 d . . .
H32A H 0.3508 0.3600 0.1032 0.053 Uiso 1 1 calc R . .
C33 C 0.0922(9) 0.0825(9) 0.3202(5) 0.026(3) Uiso 1 1 d . . .
C34 C 0.0540(8) 0.3176(8) 0.5332(4) 0.027(3) Uiso 1 1 d . . .
C35 C -0.3333(10) 0.2169(10) 0.4408(5) 0.067(4) Uiso 1 1 d . . .
H35A H -0.3878 0.2504 0.4077 0.081 Uiso 1 1 calc R . .
H35B H -0.3201 0.2756 0.4727 0.081 Uiso 1 1 calc R . .
C36 C -0.2156(11) 0.1825(11) 0.4203(6) 0.069(4) Uiso 1 1 d . . .
H36A H -0.2289 0.1243 0.3882 0.083 Uiso 1 1 calc R . .
H36B H -0.1613 0.1483 0.4533 0.083 Uiso 1 1 calc R . .
C37 C 0.1260(8) 0.3716(9) 0.4948(4) 0.033(3) Uiso 1 1 d . . .
H37A H 0.1357 0.4536 0.4958 0.039 Uiso 1 1 calc R . .
C38 C 0.3242(9) 0.0919(9) 0.1364(4) 0.043(3) Uiso 1 1 d . . .
H38A H 0.3465 0.0166 0.1245 0.052 Uiso 1 1 calc R . .
C39 C 0.4489(10) 0.1708(11) 0.0598(5) 0.068(4) Uiso 1 1 d . . .
H39A H 0.4682 0.2463 0.0433 0.102 Uiso 1 1 calc R . .
H39B H 0.4088 0.1217 0.0282 0.102 Uiso 1 1 calc R . .
H39C H 0.5238 0.1331 0.0771 0.102 Uiso 1 1 calc R . .
C40 C 0.1002(7) 0.1303(9) 0.4948(4) 0.030(3) Uiso 1 1 d . . .
H40A H 0.0936 0.0481 0.4958 0.036 Uiso 1 1 calc R . .
C42 C 0.1200(9) 0.3943(10) 0.3136(5) 0.028(3) Uiso 1 1 d . . .

loop_
_atom_site_aniso_label
_atom_site_aniso_U_11
_atom_site_aniso_U_22
_atom_site_aniso_U_33
_atom_site_aniso_U_23
_atom_site_aniso_U_13
_atom_site_aniso_U_12
S1 0.0229(18) 0.044(2) 0.027(2) 0.0004(14) 0.0060(14) 0.0007(14)
O4 0.034(4) 0.037(5) 0.013(4) 0.001(3) 0.008(3) -0.003(3)
O6 0.035(4) 0.040(5) 0.024(4) -0.005(3) 0.006(3) 0.003(4)
O7 0.030(4) 0.034(4) 0.025(4) 0.007(3) 0.001(3) -0.010(4)
O8 0.016(4) 0.059(5) 0.047(5) -0.007(4) -0.006(3) 0.011(3)
N5 0.024(4) 0.038(6) 0.008(5) -0.006(4) 0.003(4) -0.010(4)
N11 0.030(4) 0.025(5) 0.021(5) -0.012(4) 0.017(4) -0.005(4)
N18 0.022(4) 0.022(5) 0.012(4) 0.005(4) 0.001(4) 0.003(4)
N19 0.017(4) 0.039(5) 0.016(5) 0.005(4) -0.003(3) -0.003(4)
N21 0.046(5) 0.026(5) 0.033(5) 0.009(4) 0.020(4) 0.016(4)
N27 0.031(5) 0.026(5) 0.017(5) -0.011(4) -0.010(4) 0.003(4)
Cl1 0.054(2) 0.075(2) 0.049(2) 0.0125(16) -0.0009(14) -0.0095(16)
Cl2 0.058(2) 0.092(3) 0.085(3) 0.031(2) -0.0251(18) -0.0282(19)

loop_
_atom_type_symbol
_atom_type_description
_atom_type_scat_dispersion_real
_atom_type_scat_dispersion_imag
_atom_type_scat_source
C C 0.0181 0.0091 'International Tables Vol C Tables 4.2.6.8 and 6.1.1.4'
H H 0.0000 0.0000 'International Tables Vol C Tables 4.2.6.8 and 6.1.1.4'
N N 0.0311 0.0180 'International Tables Vol C Tables 4.2.6.8 and 6.1.1.4'
O O 0.0492 0.0322 'International Tables Vol C Tables 4.2.6.8 and 6.1.1.4'
S S 0.3331 0.5567 'International Tables Vol C Tables 4.2.6.8 and 6.1.1.4'
Cl Cl 0.3639 0.7018 'International Tables Vol C Tables 4.2.6.8 and 6.1.1.4'

loop_
_geom_angle_atom_site_label_1
_geom_angle_atom_site_label_2
_geom_angle_atom_site_label_3
_geom_angle
_geom_angle_site_symmetry_1
_geom_angle_site_symmetry_3
_geom_angle_publ_flag
O8 S1 O4 116.0(4) . . ?
O8 S1 N11 111.1(4) . . ?
O4 S1 N11 110.9(4) . . ?
O8 S1 N21 109.7(4) . . ?
O4 S1 N21 113.5(4) . . ?
N11 S1 N21 93.6(4) . . ?
C42 N5 C17 124.6(8) . . ?
C42 N5 C26 110.7(7) . . ?
C17 N5 C26 122.1(7) . . ?
C15 N11 S1 112.4(6) . . ?
C33 N18 C26 111.2(7) . . ?
C33 N18 C16 123.8(7) . . ?
C26 N18 C16 121.8(7) . . ?
C33 N19 C22 113.7(7) . . ?
C34 N21 S1 111.7(6) . . ?
C42 N27 C22 112.9(8) . . ?
C32 C9 C38 119.4(9) . . ?
C32 C9 C39 122.3(10) . . ?
C38 C9 C39 118.3(9) . . ?
C14 C10 C13 119.1(9) . . ?
C20 C12 C32 119.7(9) . . ?
C25 C13 C10 121.3(9) . . ?
C28 C14 C10 119.4(8) . . ?
C28 C14 C26 120.1(8) . . ?
C10 C14 C26 119.8(8) . . ?
C40 C15 C34 121.0(9) . . ?
C40 C15 N11 128.3(9) . . ?
C34 C15 N11 110.7(8) . . ?
N18 C16 C24 114.6(7) . . ?
N5 C17 C29 115.2(7) . . ?
C31 C20 C12 118.3(8) . . ?
C31 C20 C22 120.5(8) . . ?
C12 C20 C22 120.7(8) . . ?
N27 C22 N19 112.7(7) . . ?
N27 C22 C20 112.9(7) . . ?
N19 C22 C20 111.5(7) . . ?
N27 C22 C26 102.1(7) . . ?
N19 C22 C26 100.6(6) . . ?
C20 C22 C26 116.2(7) . . ?
C25 C23 C28 121.3(9) . . ?
C29 C24 C40 120.1(8) . . ?
C29 C24 C16 121.7(8) . . ?
C40 C24 C16 118.2(8) . . ?
C23 C25 C13 118.9(8) . . ?
C23 C25 C30 120.8(9) . . ?
C13 C25 C30 120.3(9) . . ?
N18 C26 N5 112.9(7) . . ?
N18 C26 C14 111.1(7) . . ?
N5 C26 C14 111.6(7) . . ?
N18 C26 C22 104.0(7) . . ?
N5 C26 C22 102.8(6) . . ?
C14 C26 C22 114.1(7) . . ?
C14 C28 C23 119.9(8) . . ?
C24 C29 C37 119.1(8) . . ?
C24 C29 C17 119.9(8) . . ?
C37 C29 C17 121.0(9) . . ?
C20 C31 C38 120.7(9) . . ?
C9 C32 C12 122.0(10) . . ?
O7 C33 N19 125.1(9) . . ?
O7 C33 N18 125.1(9) . . ?
N19 C33 N18 109.6(9) . . ?
C15 C34 C37 119.9(9) . . ?
C15 C34 N21 111.3(8) . . ?
C37 C34 N21 128.7(9) . . ?
C36 C35 Cl1 106.9(8) . . ?
C35 C36 Cl2 106.8(8) . . ?
C34 C37 C29 120.3(9) . . ?
C9 C38 C31 119.9(9) . . ?
C15 C40 C24 119.5(9) . . ?
O6 C42 N27 126.6(10) . . ?
O6 C42 N5 123.0(10) . . ?
N27 C42 N5 110.3(9) . . ?

loop_
_geom_bond_atom_site_label_1
_geom_bond_atom_site_label_2
_geom_bond_distance
_geom_bond_site_symmetry_2
_geom_bond_publ_flag
S1 O8 1.403(6) . ?
S1 O4 1.420(6) . ?
S1 N11 1.617(7) . ?
S1 N21 1.618(8) . ?
O6 C42 1.229(11) . ?
O7 C33 1.227(11) . ?
N5 C42 1.352(11) . ?
N5 C17 1.430(10) . ?
N5 C26 1.439(11) . ?
N11 C15 1.387(10) . ?
N18 C33 1.355(11) . ?
N18 C26 1.418(10) . ?
N18 C16 1.430(10) . ?
N19 C33 1.326(11) . ?
N19 C22 1.435(11) . ?
N21 C34 1.391(11) . ?
N27 C42 1.329(11) . ?
N27 C22 1.418(11) . ?
Cl1 C35 1.785(12) . ?
Cl2 C36 1.806(12) . ?
C9 C32 1.313(12) . ?
C9 C38 1.347(12) . ?
C9 C39 1.521(13) . ?
C10 C14 1.378(11) . ?
C10 C13 1.386(12) . ?
C12 C20 1.362(11) . ?
C12 C32 1.391(12) . ?
C13 C25 1.350(12) . ?
C14 C28 1.357(11) . ?
C14 C26 1.534(12) . ?
C15 C40 1.347(11) . ?
C15 C34 1.361(12) . ?
C16 C24 1.507(12) . ?
C17 C29 1.517(12) . ?
C20 C31 1.350(11) . ?
C20 C22 1.514(12) . ?
C22 C26 1.584(12) . ?
C23 C25 1.347(12) . ?
C23 C28 1.382(12) . ?
C24 C29 1.370(12) . ?
C24 C40 1.390(11) . ?
C25 C30 1.502(12) . ?
C29 C37 1.376(12) . ?
C31 C38 1.404(12) . ?
C34 C37 1.368(12) . ?
C35 C36 1.460(15) . ?
